data_8104336
loop_
_publ_author_name
'Marumo, F.'
'Nowacki, W.'

_publ_section_title
;
 The crystal structure of rathite-I
;
_journal_name_full
;
Zeitschrift fuer Kristallographie, Kristallgeometrie, Kristallphysik, 
Kristallchemie (145,1977-148,1979)
;
_journal_page_first 433
_journal_page_last 456
_journal_volume 122
_journal_year 1965
_chemical_formula_sum 'As10.42 Pb6 S20'
_chemical_name_systematic 'Pb6 As10.42 S20'
_space_group_IT_number 14
_symmetry_space_group_name_Hall '-P 2ybc'
_symmetry_space_group_name_H-M 'P 1 21/c 1'
_cell_angle_alpha 90
_cell_angle_beta 160.6
_cell_angle_gamma 90
_cell_formula_units_Z 2
_cell_length_a 25.06
_cell_length_b 7.94
_cell_length_c 25.16
_cell_volume 1662.880
_citation_journal_id_ASTM ZKKKAJ
_cod_data_source_file Marumo_ZKKKAJ_1965_264.cif
_cod_data_source_block As10.42Pb6S20
_cod_original_cell_volume 1662.88
_cod_database_code 8104336

loop_
_symmetry_equiv_pos_as_xyz
x,y,z
-x,y+1/2,-z+1/2
-x,-y,-z
x,-y-1/2,z-1/2

loop_
_atom_site_label
_atom_site_type_symbol
_atom_site_fract_x
_atom_site_fract_y
_atom_site_fract_z
_atom_site_occupancy
_atom_site_U_iso_or_equiv
S6 S 0.6949 0.1612 0.5824 1 0.0
S1 S 0.742 0.0017 0.0058 1 0.0
S8 S 0.3672 0.0184 0.7687 1 0.0
As1 As 0.2987 0.1496 0.9578 1 0.0
As6 As 0.573 0.0316 0.6231 0.4 0.0
S9 S 0.9595 0.0078 0.3669 1 0.0
As2 As 0.7502 0.1677 0.398 1 0.0
Pb2 Pb 0.9788 0.25 0.2754 1 0.0
Pb3 Pb 0.096 0.0881 0.168 1 0.0
Pb1 Pb 0.4757 0.2459 0.2706 1 0.0
S3 S 0.7506 0.0211 0.4741 1 0.0
As3 As 0.6867 0.1536 0.1441 1 0.0
S2 S 0.8202 0.1833 0.8293 1 0.0
As5 As 0.5836 0.0154 0.6579 0.81 0.0
As4 As 0.1388 0.1677 0.5792 1 0.0
S4 S 0.5051 0.1793 0.6798 1 0.0
S10 S 0.4128 0.1999 0.4253 1 0.0
S5 S 0.0945 0.1696 0.2749 1 0.0
S7 S 0.1693 0.12 0.049 1 0.0
